data_7160912
loop_
_publ_author_name
'Ahmad, Farukh'
'Singh, Rajeev'
'Ahmed, Naseem'

_publ_section_title
;
 Solvent-assisted one-pot green and diastereoselective synthesis of
 1,4-oxazines and 1,4-thioxazines under metal-free conditions
;
_journal_name_full 'Organic &amp; Biomolecular Chemistry'
_journal_paper_doi 10.1039/D5OB01466B
_journal_year 2026
_chemical_formula_moiety 'C24 H17 N O4'
_chemical_formula_sum 'C24 H17 N O4'
_chemical_formula_weight 383.38
_space_group_crystal_system monoclinic
_space_group_IT_number 14
_space_group_name_Hall '-P 2ybc'
_space_group_name_H-M_alt 'P 1 21/c 1'
_atom_sites_solution_hydrogens mixed
_audit_creation_method SHELXL-2019/1
_audit_update_record
;
2025-09-02 deposited with the CCDC.	2025-11-26 downloaded from the CCDC.
;
_cell_angle_alpha 90
_cell_angle_beta 146.592(5)
_cell_angle_gamma 90
_cell_formula_units_Z 4
_cell_length_a 20.836(4)
_cell_length_b 7.1335(13)
_cell_length_c 21.837(5)
_cell_measurement_reflns_used 6533
_cell_measurement_temperature 300(2)
_cell_measurement_theta_max 19.6732
_cell_measurement_theta_min 3.0257
_cell_volume 1787.1(7)
_computing_cell_refinement 'SAINT V8.40B (Bruker AXS LLC, 2019)'
_computing_data_collection 'Bruker APEX4 v2022.1-0'(Bruker AXS Inc., 2022)'
_computing_data_reduction 'SAINT V8.40B (Bruker AXS LLC, 2019)'
_computing_molecular_graphics 'shelXle (C.B. Huebschle, rev 1380)'
_computing_publication_material 'APEX4 v2022.1-0'(Bruker AXS Inc., 2022)'
_computing_structure_refinement 'SHELXL-2019/1 (Sheldrick, 2019)'
_computing_structure_solution 'XT, VERSION 2018/2'
_diffrn_ambient_temperature 300(2)
_diffrn_detector_area_resol_mean 7.3910
_diffrn_measured_fraction_theta_full 0.997
_diffrn_measured_fraction_theta_max 0.996
_diffrn_measurement_device_type 'Bruker D8 QUEST photon III C7'
_diffrn_measurement_method '\ f and \ w scans'
_diffrn_radiation_type MoK\a
_diffrn_radiation_wavelength 0.71073
_diffrn_reflns_av_unetI/netI 0.0347
_diffrn_reflns_Laue_measured_fraction_full 0.997
_diffrn_reflns_Laue_measured_fraction_max 0.996
_diffrn_reflns_limit_h_max 24
_diffrn_reflns_limit_h_min 0
_diffrn_reflns_limit_k_max 8
_diffrn_reflns_limit_k_min 0
_diffrn_reflns_limit_l_max 13
_diffrn_reflns_limit_l_min -26
_diffrn_reflns_number 3218
_diffrn_reflns_point_group_measured_fraction_full 0.997
_diffrn_reflns_point_group_measured_fraction_max 0.996
_diffrn_reflns_theta_full 25.209
_diffrn_reflns_theta_max 25.209
_diffrn_reflns_theta_min 2.000
_diffrn_source 'micro-focus sealed tube'
_exptl_absorpt_coefficient_mu 0.098
_exptl_absorpt_correction_T_max 0.99
_exptl_absorpt_correction_T_min 0.91
_exptl_absorpt_correction_type multi-scan
_exptl_absorpt_process_details
;
Krause, L., Herbst-Irmer, R., Sheldrick, G. M., Stalke, D. (2015).
"Comparison of silver and molybdenum microfocus X-ray sources for
single-crystal structure determination"
J. Appl. Cryst. 48, 3-10.
doi:10.1107/S1600576714022985
;
_exptl_crystal_colour 'lusterous light yellow'
_exptl_crystal_density_diffrn 1.425
_exptl_crystal_density_method 'not measured'
_exptl_crystal_description block
_exptl_crystal_F_000 800
_exptl_crystal_size_max 0.219
_exptl_crystal_size_mid 0.206
_exptl_crystal_size_min 0.089
_refine_diff_density_max 0.219
_refine_diff_density_min -0.190
_refine_diff_density_rms 0.043
_refine_ls_extinction_method none
_refine_ls_goodness_of_fit_ref 1.095
_refine_ls_hydrogen_treatment mixed
_refine_ls_matrix_type full
_refine_ls_number_parameters 307
_refine_ls_number_reflns 3218
_refine_ls_number_restraints 0
_refine_ls_restrained_S_all 1.095
_refine_ls_R_factor_all 0.0824
_refine_ls_R_factor_gt 0.0618
_refine_ls_shift/su_max 0.000
_refine_ls_shift/su_mean 0.000
_refine_ls_structure_factor_coef Fsqd
_refine_ls_weighting_details 'w=1/[\s^2^(Fo^2^)+(0.0822P)^2^+1.0200P] where P=(Fo^2^+2Fc^2^)/3'
_refine_ls_weighting_scheme calc
_refine_ls_wR_factor_gt 0.1685
_refine_ls_wR_factor_ref 0.1864
_reflns_Friedel_coverage 0.000
_reflns_number_gt 2384
_reflns_number_total 3218
_reflns_threshold_expression 'I > 2\s(I)'
_cod_data_source_file d5ob01466b2.cif
_cod_data_source_block f
_cod_depositor_comments
;
The following automatic conversions were performed:

data item '_exptl_absorpt_correction_type' value 'Multi-Scan' was
changed to 'multi-scan' in accordance with the
/home/data/users/saulius/crontab/automatic-downloads/rss-feeds/RSC/lib/dictionaries/cif_core.dic
dictionary named 'cif_core.dic' version 2.4.2 last updated on
2011-04-26.

Automatic conversion script
Id: cif_fix_values 8170 2020-07-09 18:12:32Z antanas 
;
_cod_original_cell_volume 1787.1(6)
_cod_original_sg_symbol_H-M 'P 21/c'
_cod_database_code 7160912
_shelx_shelxl_version_number 2019/1
_shelx_space_group_comment
;
The symmetry employed for this shelxl refinement is uniquely defined
by the following loop, which should always be used as a source of
symmetry information in preference to the above space-group names.
They are only intended as comments.
;
_shelx_estimated_absorpt_t_min 0.979
_shelx_estimated_absorpt_t_max 0.991

loop_
_space_group_symop_operation_xyz
'x, y, z'
'-x, y+1/2, -z+1/2'
'-x, -y, -z'
'x, -y-1/2, z-1/2'

loop_
_atom_site_label
_atom_site_type_symbol
_atom_site_fract_x
_atom_site_fract_y
_atom_site_fract_z
_atom_site_U_iso_or_equiv
_atom_site_adp_type
_atom_site_occupancy
_atom_site_site_symmetry_order
_atom_site_calc_flag
_atom_site_refinement_flags_posn
_atom_site_refinement_flags_adp
_atom_site_refinement_flags_occupancy
_atom_site_disorder_assembly
_atom_site_disorder_group
O1 O 0.06512(18) 0.3631(3) -0.40217(17) 0.0583(6) Uani 1 1 d . . . . .
O2 O 0.10882(18) 0.2671(3) -0.18514(17) 0.0549(6) Uani 1 1 d . . . . .
O3 O -0.20669(17) 0.0741(3) -0.49682(16) 0.0506(5) Uani 1 1 d . . . . .
O4 O -0.3448(2) 0.1869(4) -0.5130(2) 0.0778(8) Uani 1 1 d . . . . .
N1 N -0.2187(2) 0.4663(4) -0.5135(2) 0.0511(7) Uani 1 1 d . . . . .
C1 C 0.1930(3) 0.2899(4) -0.2165(2) 0.0458(7) Uani 1 1 d . . . . .
C3 C 0.1743(3) 0.3252(4) -0.2927(3) 0.0500(8) Uani 1 1 d . . . . .
C4 C 0.2640(3) 0.3244(5) -0.2634(3) 0.0624(9) Uani 1 1 d . . . . .
C5 C 0.3962(3) 0.2535(7) -0.0761(4) 0.0776(12) Uani 1 1 d . . . . .
C6 C 0.3057(3) 0.2532(5) -0.1075(3) 0.0619(9) Uani 1 1 d . . . . .
H6 H 0.319959 0.228008 -0.055048 0.074 Uiso 1 1 calc R U . . .
C7 C 0.0957(3) 0.2973(4) -0.2508(2) 0.0447(7) Uani 1 1 d . . . . .
C8 C -0.0159(3) 0.3482(4) -0.3661(2) 0.0461(7) Uani 1 1 d . . . . .
C9 C -0.0244(3) 0.3783(5) -0.4331(3) 0.0552(8) Uani 1 1 d . . . . .
C10 C -0.1194(2) 0.3764(4) -0.4058(2) 0.0483(7) Uani 1 1 d . . . . .
H10 H -0.093897 0.455336 -0.351248 0.058 Uiso 1 1 calc R U . . .
C11 C -0.1566(3) 0.1857(4) -0.4093(3) 0.0473(7) Uani 1 1 d . . . . .
C12 C -0.2920(2) 0.1613(4) -0.5991(2) 0.0458(7) Uani 1 1 d . . . . .
C13 C -0.3012(2) 0.3558(4) -0.6083(2) 0.0456(7) Uani 1 1 d . . . . .
C14 C -0.2414(3) 0.2108(5) -0.4231(3) 0.0533(8) Uani 1 1 d . . . . .
C15 C -0.1944(3) 0.2655(4) -0.3242(3) 0.0506(8) Uani 1 1 d . . . . .
C16 C -0.2337(4) 0.3195(6) -0.2491(4) 0.0693(10) Uani 1 1 d . . . . .
C17 C -0.2715(3) 0.2738(5) -0.3371(3) 0.0646(9) Uani 1 1 d . . . . .
H17 H -0.350035 0.248169 -0.406118 0.078 Uiso 1 1 calc R U . . .
C18 C -0.1191(4) 0.3583(5) -0.1476(3) 0.0660(10) Uani 1 1 d . . . . .
H18 H -0.093982 0.389635 -0.088446 0.079 Uiso 1 1 calc R U . . .
C19 C -0.0397(3) 0.3511(5) -0.1322(3) 0.0598(9) Uani 1 1 d . . . . .
C20 C -0.0780(3) 0.3038(5) -0.2205(3) 0.0531(8) Uani 1 1 d . . . . .
H20 H -0.024881 0.297539 -0.210300 0.064 Uiso 1 1 calc R U . . .
C21 C -0.3688(3) 0.0508(5) -0.6925(3) 0.0571(8) Uani 1 1 d . . . . .
C22 C -0.4586(3) 0.1308(6) -0.7966(3) 0.0657(10) Uani 1 1 d . . . . .
C23 C -0.4718(3) 0.3207(6) -0.8070(3) 0.0628(9) Uani 1 1 d . . . . .
C24 C -0.3934(3) 0.4324(5) -0.7136(3) 0.0565(8) Uani 1 1 d . . . . .
H24 H -0.402804 0.561869 -0.721810 0.068 Uiso 1 1 calc R U . . .
C2 C 0.3750(3) 0.2908(6) -0.1544(3) 0.0743(11) Uani 1 1 d . . . . .
H11 H -0.086(2) 0.113(4) -0.340(2) 0.038(7) Uiso 1 1 d . . . . .
H22 H -0.517(3) 0.046(5) -0.861(3) 0.074(11) Uiso 1 1 d . . . . .
H23 H -0.539(3) 0.385(5) -0.880(3) 0.086(12) Uiso 1 1 d . . . . .
H9 H -0.101(3) 0.418(5) -0.519(3) 0.087(12) Uiso 1 1 d . . . . .
H21 H -0.354(3) -0.067(5) -0.675(3) 0.072(12) Uiso 1 1 d . . . . .
H4 H 0.242(3) 0.349(5) -0.320(3) 0.070(11) Uiso 1 1 d . . . . .
H19 H 0.047(3) 0.391(6) -0.054(3) 0.086(12) Uiso 1 1 d . . . . .
H1 H -0.239(3) 0.557(6) -0.514(3) 0.075(13) Uiso 1 1 d . . . . .
H2 H 0.443(4) 0.291(6) -0.132(4) 0.100(14) Uiso 1 1 d . . . . .
H5 H 0.475(5) 0.229(7) 0.003(4) 0.119(17) Uiso 1 1 d . . . . .
H16 H -0.291(3) 0.325(5) -0.263(3) 0.076(11) Uiso 1 1 d . . . . .

loop_
_atom_site_aniso_label
_atom_site_aniso_U_11
_atom_site_aniso_U_22
_atom_site_aniso_U_33
_atom_site_aniso_U_23
_atom_site_aniso_U_13
_atom_site_aniso_U_12
O1 0.0474(13) 0.0873(17) 0.0516(13) 0.0032(11) 0.0434(12) 0.0013(11)
O2 0.0440(12) 0.0786(15) 0.0459(12) -0.0023(10) 0.0383(11) -0.0020(10)
O3 0.0486(12) 0.0455(11) 0.0484(12) -0.0016(9) 0.0388(11) 0.0002(9)
O4 0.0435(14) 0.125(2) 0.0559(15) -0.0096(14) 0.0399(14) -0.0142(14)
N1 0.0446(15) 0.0455(16) 0.0493(16) 0.0018(12) 0.0367(14) 0.0053(12)
C1 0.0377(16) 0.0551(18) 0.0456(17) -0.0066(13) 0.0350(15) -0.0063(13)
C3 0.0413(17) 0.0599(19) 0.0496(18) -0.0015(14) 0.0381(16) -0.0019(14)
C4 0.055(2) 0.084(3) 0.065(2) 0.0024(19) 0.053(2) -0.0001(18)
C5 0.041(2) 0.124(4) 0.058(2) -0.001(2) 0.039(2) -0.003(2)
C6 0.0437(19) 0.090(3) 0.049(2) -0.0030(17) 0.0382(18) -0.0033(16)
C7 0.0412(17) 0.0501(17) 0.0440(17) -0.0088(13) 0.0358(15) -0.0072(13)
C8 0.0406(16) 0.0527(17) 0.0475(17) -0.0050(14) 0.0372(16) -0.0042(13)
C9 0.0459(18) 0.070(2) 0.0508(19) 0.0003(16) 0.0406(17) 0.0000(15)
C10 0.0413(17) 0.0503(17) 0.0462(17) -0.0031(13) 0.0353(16) -0.0011(13)
C11 0.0426(17) 0.0483(17) 0.0426(17) -0.0004(14) 0.0340(16) -0.0001(13)
C12 0.0385(16) 0.0558(18) 0.0449(17) 0.0008(14) 0.0352(15) 0.0009(13)
C13 0.0364(16) 0.0550(18) 0.0458(17) 0.0014(14) 0.0344(15) 0.0021(13)
C14 0.0396(18) 0.066(2) 0.0496(19) 0.0001(15) 0.0364(17) -0.0046(14)
C15 0.0441(18) 0.0576(19) 0.0539(19) 0.0054(14) 0.0416(17) 0.0022(14)
C16 0.075(3) 0.083(3) 0.086(3) 0.000(2) 0.074(3) 0.000(2)
C17 0.054(2) 0.082(3) 0.071(2) 0.0006(19) 0.055(2) -0.0017(17)
C18 0.085(3) 0.066(2) 0.075(2) 0.0047(18) 0.072(2) 0.0029(19)
C19 0.061(2) 0.064(2) 0.056(2) 0.0064(16) 0.049(2) 0.0051(17)
C20 0.0504(19) 0.0623(19) 0.0549(19) 0.0064(15) 0.0454(18) 0.0050(15)
C21 0.058(2) 0.063(2) 0.058(2) -0.0092(18) 0.050(2) -0.0073(17)
C22 0.054(2) 0.089(3) 0.049(2) -0.012(2) 0.0422(19) -0.012(2)
C23 0.046(2) 0.088(3) 0.046(2) 0.0056(19) 0.0373(18) 0.0034(19)
C24 0.0473(18) 0.066(2) 0.059(2) 0.0139(16) 0.0446(18) 0.0104(15)
C2 0.055(2) 0.102(3) 0.078(3) 0.003(2) 0.058(2) 0.001(2)

loop_
_atom_type_symbol
_atom_type_description
_atom_type_scat_dispersion_real
_atom_type_scat_dispersion_imag
_atom_type_scat_source
C C 0.0033 0.0016 'International Tables Vol C Tables 4.2.6.8 and 6.1.1.4'
H H 0.0000 0.0000 'International Tables Vol C Tables 4.2.6.8 and 6.1.1.4'
N N 0.0061 0.0033 'International Tables Vol C Tables 4.2.6.8 and 6.1.1.4'
O O 0.0106 0.0060 'International Tables Vol C Tables 4.2.6.8 and 6.1.1.4'

loop_
_geom_angle_atom_site_label_1
_geom_angle_atom_site_label_2
_geom_angle_atom_site_label_3
_geom_angle
_geom_angle_site_symmetry_1
_geom_angle_site_symmetry_3
_geom_angle_publ_flag
C9 O1 C3 118.3(2) . . ?
C12 O3 C11 115.4(2) . . ?
C13 N1 C10 118.9(3) . . ?
C13 N1 H1 118(3) . . ?
C10 N1 H1 115(3) . . ?
C3 C1 C6 118.3(3) . . ?
C3 C1 C7 120.1(3) . . ?
C6 C1 C7 121.6(3) . . ?
O1 C3 C4 116.3(3) . . ?
O1 C3 C1 121.6(3) . . ?
C4 C3 C1 122.0(3) . . ?
C2 C4 C3 118.4(3) . . ?
C2 C4 H4 127(2) . . ?
C3 C4 H4 115(2) . . ?
C6 C5 C2 119.7(4) . . ?
C6 C5 H5 118(3) . . ?
C2 C5 H5 123(3) . . ?
C5 C6 C1 120.9(3) . . ?
C5 C6 H6 119.6 . . ?
C1 C6 H6 119.6 . . ?
O2 C7 C8 122.7(3) . . ?
O2 C7 C1 122.1(3) . . ?
C8 C7 C1 115.2(3) . . ?
C9 C8 C7 119.8(3) . . ?
C9 C8 C10 121.7(3) . . ?
C7 C8 C10 118.5(3) . . ?
C8 C9 O1 124.8(3) . . ?
C8 C9 H9 127(2) . . ?
O1 C9 H9 109(2) . . ?
N1 C10 C8 113.9(3) . . ?
N1 C10 C11 109.6(2) . . ?
C8 C10 C11 109.1(2) . . ?
N1 C10 H10 108.0 . . ?
C8 C10 H10 108.0 . . ?
C11 C10 H10 108.0 . . ?
O3 C11 C10 109.5(2) . . ?
O3 C11 C14 111.5(2) . . ?
C10 C11 C14 110.9(3) . . ?
O3 C11 H11 104.3(15) . . ?
C10 C11 H11 109.9(15) . . ?
C14 C11 H11 110.5(15) . . ?
C21 C12 O3 118.3(3) . . ?
C21 C12 C13 120.5(3) . . ?
O3 C12 C13 121.3(3) . . ?
C24 C13 N1 122.0(3) . . ?
C24 C13 C12 117.9(3) . . ?
N1 C13 C12 120.1(3) . . ?
O4 C14 C15 120.9(3) . . ?
O4 C14 C11 120.0(3) . . ?
C15 C14 C11 119.1(3) . . ?
C17 C15 C20 118.5(3) . . ?
C17 C15 C14 117.9(3) . . ?
C20 C15 C14 123.6(3) . . ?
C18 C16 C17 120.2(4) . . ?
C18 C16 H16 123(2) . . ?
C17 C16 H16 117(2) . . ?
C16 C17 C15 120.9(4) . . ?
C16 C17 H17 119.6 . . ?
C15 C17 H17 119.6 . . ?
C16 C18 C19 120.2(3) . . ?
C16 C18 H18 119.9 . . ?
C19 C18 H18 119.9 . . ?
C20 C19 C18 119.3(3) . . ?
C20 C19 H19 122(2) . . ?
C18 C19 H19 118(2) . . ?
C19 C20 C15 121.0(3) . . ?
C19 C20 H20 119.5 . . ?
C15 C20 H20 119.5 . . ?
C22 C21 C12 120.4(4) . . ?
C22 C21 H21 128(3) . . ?
C12 C21 H21 111(3) . . ?
C23 C22 C21 119.6(4) . . ?
C23 C22 H22 122(2) . . ?
C21 C22 H22 118(2) . . ?
C22 C23 C24 120.2(3) . . ?
C22 C23 H23 123(2) . . ?
C24 C23 H23 117(2) . . ?
C23 C24 C13 121.2(3) . . ?
C23 C24 H24 119.4 . . ?
C13 C24 H24 119.4 . . ?
C4 C2 C5 120.8(3) . . ?
C4 C2 H2 118(2) . . ?
C5 C2 H2 121(2) . . ?

loop_
_geom_bond_atom_site_label_1
_geom_bond_atom_site_label_2
_geom_bond_distance
_geom_bond_site_symmetry_2
_geom_bond_publ_flag
O1 C9 1.357(4) . ?
O1 C3 1.372(4) . ?
O2 C7 1.233(3) . ?
O3 C12 1.381(3) . ?
O3 C11 1.431(4) . ?
O4 C14 1.210(4) . ?
N1 C13 1.386(4) . ?
N1 C10 1.450(4) . ?
N1 H1 0.77(4) . ?
C1 C3 1.380(4) . ?
C1 C6 1.385(4) . ?
C1 C7 1.463(4) . ?
C3 C4 1.379(4) . ?
C4 C2 1.372(5) . ?
C4 H4 0.90(4) . ?
C5 C6 1.365(5) . ?
C5 C2 1.391(6) . ?
C5 H5 0.98(5) . ?
C6 H6 0.9300 . ?
C7 C8 1.450(4) . ?
C8 C9 1.338(4) . ?
C8 C10 1.525(4) . ?
C9 H9 1.07(4) . ?
C10 C11 1.535(4) . ?
C10 H10 0.9800 . ?
C11 C14 1.536(4) . ?
C11 H11 1.00(3) . ?
C12 C21 1.376(4) . ?
C12 C13 1.392(4) . ?
C13 C24 1.379(4) . ?
C14 C15 1.497(5) . ?
C15 C17 1.383(5) . ?
C15 C20 1.384(4) . ?
C16 C18 1.362(5) . ?
C16 C17 1.374(5) . ?
C16 H16 0.96(4) . ?
C17 H17 0.9300 . ?
C18 C19 1.387(5) . ?
C18 H18 0.9300 . ?
C19 C20 1.378(5) . ?
C19 H19 1.06(4) . ?
C20 H20 0.9300 . ?
C21 C22 1.376(5) . ?
C21 H21 0.87(4) . ?
C22 C23 1.363(6) . ?
C22 H22 0.98(4) . ?
C23 C24 1.378(5) . ?
C23 H23 0.99(4) . ?
C24 H24 0.9300 . ?
C2 H2 1.05(5) . ?

loop_
_geom_torsion_atom_site_label_1
_geom_torsion_atom_site_label_2
_geom_torsion_atom_site_label_3
_geom_torsion_atom_site_label_4
_geom_torsion
_geom_torsion_site_symmetry_1
_geom_torsion_site_symmetry_2
_geom_torsion_site_symmetry_3
_geom_torsion_site_symmetry_4
_geom_torsion_publ_flag
C9 O1 C3 C4 -175.5(3) . . . . ?
C9 O1 C3 C1 4.5(5) . . . . ?
C6 C1 C3 O1 -179.9(3) . . . . ?
C7 C1 C3 O1 -1.7(5) . . . . ?
C6 C1 C3 C4 0.2(5) . . . . ?
C7 C1 C3 C4 178.3(3) . . . . ?
O1 C3 C4 C2 178.8(3) . . . . ?
C1 C3 C4 C2 -1.3(6) . . . . ?
C2 C5 C6 C1 -0.1(6) . . . . ?
C3 C1 C6 C5 0.5(5) . . . . ?
C7 C1 C6 C5 -177.6(3) . . . . ?
C3 C1 C7 O2 -179.8(3) . . . . ?
C6 C1 C7 O2 -1.7(5) . . . . ?
C3 C1 C7 C8 -1.6(4) . . . . ?
C6 C1 C7 C8 176.5(3) . . . . ?
O2 C7 C8 C9 -179.7(3) . . . . ?
C1 C7 C8 C9 2.1(4) . . . . ?
O2 C7 C8 C10 3.6(4) . . . . ?
C1 C7 C8 C10 -174.6(3) . . . . ?
C7 C8 C9 O1 0.7(5) . . . . ?
C10 C8 C9 O1 177.3(3) . . . . ?
C3 O1 C9 C8 -4.1(5) . . . . ?
C13 N1 C10 C8 88.7(3) . . . . ?
C13 N1 C10 C11 -33.8(4) . . . . ?
C9 C8 C10 N1 -9.6(4) . . . . ?
C7 C8 C10 N1 167.0(3) . . . . ?
C9 C8 C10 C11 113.1(3) . . . . ?
C7 C8 C10 C11 -70.3(3) . . . . ?
C12 O3 C11 C10 -50.0(3) . . . . ?
C12 O3 C11 C14 73.1(3) . . . . ?
N1 C10 C11 O3 56.1(3) . . . . ?
C8 C10 C11 O3 -69.3(3) . . . . ?
N1 C10 C11 C14 -67.4(3) . . . . ?
C8 C10 C11 C14 167.3(3) . . . . ?
C11 O3 C12 C21 -159.5(3) . . . . ?
C11 O3 C12 C13 20.1(4) . . . . ?
C10 N1 C13 C24 -175.4(3) . . . . ?
C10 N1 C13 C12 3.9(4) . . . . ?
C21 C12 C13 C24 3.9(4) . . . . ?
O3 C12 C13 C24 -175.7(3) . . . . ?
C21 C12 C13 N1 -175.4(3) . . . . ?
O3 C12 C13 N1 5.0(4) . . . . ?
O3 C11 C14 O4 -20.4(4) . . . . ?
C10 C11 C14 O4 102.0(4) . . . . ?
O3 C11 C14 C15 159.8(3) . . . . ?
C10 C11 C14 C15 -77.8(4) . . . . ?
O4 C14 C15 C17 4.8(5) . . . . ?
C11 C14 C15 C17 -175.4(3) . . . . ?
O4 C14 C15 C20 -176.7(3) . . . . ?
C11 C14 C15 C20 3.1(5) . . . . ?
C18 C16 C17 C15 0.3(6) . . . . ?
C20 C15 C17 C16 0.2(5) . . . . ?
C14 C15 C17 C16 178.7(3) . . . . ?
C17 C16 C18 C19 -0.3(6) . . . . ?
C16 C18 C19 C20 -0.2(5) . . . . ?
C18 C19 C20 C15 0.7(5) . . . . ?
C17 C15 C20 C19 -0.7(5) . . . . ?
C14 C15 C20 C19 -179.1(3) . . . . ?
O3 C12 C21 C22 177.0(3) . . . . ?
C13 C12 C21 C22 -2.6(5) . . . . ?
C12 C21 C22 C23 -0.5(5) . . . . ?
C21 C22 C23 C24 2.2(5) . . . . ?
C22 C23 C24 C13 -0.8(5) . . . . ?
N1 C13 C24 C23 177.1(3) . . . . ?
C12 C13 C24 C23 -2.2(4) . . . . ?
C3 C4 C2 C5 1.7(6) . . . . ?
C6 C5 C2 C4 -1.0(7) . . . . ?
